data_2201539
loop_
_publ_author_name
'Dorothea Fiedler'
'Ognjen S. Miljani\'c'
'Eric J. Welch'

_publ_section_title Dichlorooxo(<i>N,N</i>',<i>N</i>''-trimethyl-1,4,7-triazacyclononane-\k^3^<i>N</i>)vanadium(IV)
_journal_issue 7
_journal_name_full 'Acta Crystallographica Section E'
_journal_page_first m347
_journal_page_last m348
_journal_paper_doi 10.1107/S160053680201053X
_journal_volume 58
_journal_year 2002
_chemical_formula_iupac '[V Cl2 O (C9 H21 N3)]'
_chemical_formula_moiety 'C9 H21 Cl2 N3 O V'
_chemical_formula_sum 'C9 H21 Cl2 N3 O V'
_chemical_formula_weight 309.13
_chemical_name_systematic
;
 ?
;
_space_group_IT_number 14
_symmetry_cell_setting monoclinic
_symmetry_space_group_name_Hall '-P 2ybc'
_symmetry_space_group_name_H-M 'P 1 21/c 1'
_atom_sites_solution_hydrogens geom
_atom_sites_solution_primary direct
_atom_sites_solution_secondary difmap
_cell_angle_alpha 90.00
_cell_angle_beta 90.000(2)
_cell_angle_gamma 90.00
_cell_formula_units_Z 4
_cell_length_a 13.6069(15)
_cell_length_b 7.7759(8)
_cell_length_c 12.6586(14)
_cell_measurement_reflns_used 5166
_cell_measurement_temperature 141(2)
_cell_measurement_theta_max 25.40
_cell_measurement_theta_min 1.73
_cell_volume 1339.4(3)
_computing_cell_refinement 'SAINT (Bruker, 1995)'
_computing_data_collection 'SMART (Bruker, 1999)'
_computing_data_reduction SAINT
_computing_structure_refinement 'SHELXL97 (Sheldrick, 1997)'
_computing_structure_solution 'SHELXS97 (Sheldrick, 1997)'
_diffrn_ambient_temperature 141(2)
_diffrn_measured_fraction_theta_full 0.98
_diffrn_measured_fraction_theta_max 0.87
_diffrn_measurement_device 'Siemens SMART  CCD'
_diffrn_measurement_method \w
_diffrn_radiation_monochromator graphite
_diffrn_radiation_source 'fine-focus sealed tube'
_diffrn_radiation_type MoK\a
_diffrn_radiation_wavelength 0.71073
_diffrn_reflns_av_R_equivalents 0.0458
_diffrn_reflns_av_sigmaI/netI 0.1038
_diffrn_reflns_limit_h_max 16
_diffrn_reflns_limit_h_min -15
_diffrn_reflns_limit_k_max 9
_diffrn_reflns_limit_k_min -6
_diffrn_reflns_limit_l_max 13
_diffrn_reflns_limit_l_min -14
_diffrn_reflns_number 5156
_diffrn_reflns_theta_full 24.7
_diffrn_reflns_theta_max 25.44
_diffrn_reflns_theta_min 1.61
_exptl_absorpt_coefficient_mu 1.124
_exptl_absorpt_correction_T_max 0.92
_exptl_absorpt_correction_T_min 0.48
_exptl_absorpt_correction_type empirical
_exptl_absorpt_process_details '(Blessing, 1995)'
_exptl_crystal_colour Blue
_exptl_crystal_density_diffrn 1.533
_exptl_crystal_density_method 'not measured'
_exptl_crystal_description plate
_exptl_crystal_F_000 644
_exptl_crystal_size_max 0.16
_exptl_crystal_size_mid 0.12
_exptl_crystal_size_min 0.10
_refine_diff_density_max 0.300
_refine_diff_density_min -0.532
_refine_ls_extinction_method none
_refine_ls_goodness_of_fit_all 0.760
_refine_ls_goodness_of_fit_ref 0.718
_refine_ls_hydrogen_treatment constr
_refine_ls_matrix_type full
_refine_ls_number_parameters 146
_refine_ls_number_reflns 2167
_refine_ls_number_restraints 0
_refine_ls_restrained_S_all 0.760
_refine_ls_restrained_S_obs 0.718
_refine_ls_R_factor_all 0.0466
_refine_ls_R_factor_gt 0.0381
_refine_ls_shift/esd_mean 0.000
_refine_ls_shift/su_max -0.002
_refine_ls_structure_factor_coef Fsqd
_refine_ls_weighting_details 'calc w = 1/[\s^2^(Fo^2^)+(0.XXXXP)^2^+0.XXXXP] where P = (Fo^2^+2Fc^2^)/3'
_refine_ls_weighting_scheme calc
_refine_ls_wR_factor_all 0.1219
_refine_ls_wR_factor_ref 0.1084
_reflns_number_gt 1929
_reflns_number_total 2167
_reflns_threshold_expression I>2\s(I)
_cod_data_source_file ob6133.cif
_cod_data_source_block I
_cod_original_sg_symbol_H-M 'P 21/c'
_cod_database_code 2201539

loop_
_symmetry_equiv_pos_as_xyz
'x, y, z'
'-x, y+1/2, -z+1/2'
'-x, -y, -z'
'x, -y-1/2, z-1/2'

loop_
_atom_site_aniso_label
_atom_site_aniso_U_11
_atom_site_aniso_U_22
_atom_site_aniso_U_33
_atom_site_aniso_U_12
_atom_site_aniso_U_13
_atom_site_aniso_U_23
V1 0.0149(4) 0.0153(4) 0.0168(4) -0.0008(3) 0.0010(6) -0.0010(2)
Cl1 0.0190(5) 0.0320(6) 0.0271(7) 0.0077(4) 0.0012(5) -0.0048(5)
Cl2 0.0202(5) 0.0197(5) 0.0279(7) -0.0061(4) 0.0005(5) -0.0021(4)
O1 0.028(2) 0.0153(13) 0.025(2) -0.0027(14) 0.005(2) 0.0032(11)
N1 0.023(2) 0.017(2) 0.021(2) 0.004(2) 0.000(2) -0.0011(15)
N2 0.026(2) 0.028(2) 0.021(2) -0.009(2) 0.004(2) -0.001(2)
N3 0.022(2) 0.019(2) 0.021(2) 0.006(2) 0.004(2) 0.0027(13)
C1 0.036(3) 0.014(2) 0.031(3) 0.007(2) -0.004(2) -0.002(2)
C2 0.041(3) 0.020(2) 0.033(3) -0.006(2) 0.001(2) 0.000(2)
C3 0.028(3) 0.041(3) 0.022(3) -0.011(2) -0.002(2) -0.008(2)
C4 0.029(3) 0.036(3) 0.020(3) 0.006(2) -0.011(2) -0.004(2)
C5 0.031(3) 0.022(2) 0.020(3) 0.006(2) 0.009(2) 0.002(2)
C6 0.024(2) 0.025(3) 0.031(3) 0.002(2) 0.007(2) -0.006(2)
C8 0.030(3) 0.050(3) 0.028(3) -0.017(2) 0.005(3) -0.007(3)
C9 0.050(3) 0.019(2) 0.023(2) 0.002(3) 0.002(3) 0.003(2)
C7 0.028(2) 0.027(2) 0.035(3) 0.011(2) -0.009(3) -0.006(2)

loop_
_atom_site_label
_atom_site_fract_x
_atom_site_fract_y
_atom_site_fract_z
_atom_site_U_iso_or_equiv
_atom_site_thermal_displace_type
_atom_site_calc_flag
_atom_site_refinement_flags
_atom_site_occupancy
_atom_site_disorder_group
_atom_site_type_symbol
V1 0.25222(5) 0.00902(8) 0.39124(5) 0.0157(2) Uani d . 1 . V
Cl1 0.11854(8) 0.19963(14) 0.40875(10) 0.0260(3) Uani d . 1 . Cl
Cl2 0.36795(7) 0.23401(13) 0.40500(10) 0.0226(3) Uani d . 1 . Cl
O1 0.2600(2) -0.0728(3) 0.5101(2) 0.0226(7) Uani d . 1 . O
N1 0.3651(3) -0.1634(4) 0.3269(3) 0.0202(8) Uani d . 1 . N
N2 0.1595(3) -0.2037(5) 0.3376(3) 0.0248(9) Uani d . 1 . N
N3 0.2414(3) 0.0524(4) 0.2080(3) 0.0206(8) Uani d . 1 . N
C1 0.3226(3) -0.3362(6) 0.3040(4) 0.0269(11) Uani d . 1 . C
H1A 0.3687(3) -0.4265(6) 0.3283(4) 0.032 Uiso calc R 1 . H
H1B 0.3137(3) -0.3495(6) 0.2268(4) 0.032 Uiso calc R 1 . H
C2 0.2251(4) -0.3582(6) 0.3587(4) 0.0311(11) Uani d . 1 . C
H2A 0.2357(4) -0.3705(6) 0.4357(4) 0.037 Uiso calc R 1 . H
H2B 0.1926(4) -0.4640(6) 0.3328(4) 0.037 Uiso calc R 1 . H
C3 0.1306(4) -0.1977(6) 0.2241(4) 0.0303(11) Uani d . 1 . C
H3A 0.0611(4) -0.2334(6) 0.2168(4) 0.036 Uiso calc R 1 . H
H3B 0.1716(4) -0.2791(6) 0.1833(4) 0.036 Uiso calc R 1 . H
C4 0.1433(4) -0.0183(6) 0.1803(4) 0.0282(12) Uani d . 1 . C
H4A 0.1360(4) -0.0211(6) 0.1025(4) 0.034 Uiso calc R 1 . H
H4B 0.0914(4) 0.0576(6) 0.2092(4) 0.034 Uiso calc R 1 . H
C5 0.3221(3) -0.0412(6) 0.1517(4) 0.0242(11) Uani d . 1 . C
H5A 0.3476(3) 0.0312(6) 0.0935(4) 0.029 Uiso calc R 1 . H
H5B 0.2959(3) -0.1487(6) 0.1207(4) 0.029 Uiso calc R 1 . H
C6 0.4042(3) -0.0833(6) 0.2271(4) 0.0264(10) Uani d . 1 . C
H6A 0.4406(3) 0.0231(6) 0.2448(4) 0.032 Uiso calc R 1 . H
H6B 0.4506(3) -0.1639(6) 0.1927(4) 0.032 Uiso calc R 1 . H
C8 0.0703(3) -0.2201(7) 0.4053(5) 0.0361(13) Uani d . 1 . C
H7A 0.0899(3) -0.2240(7) 0.4798(5) 0.054 Uiso calc R 1 . H
H7B 0.0351(3) -0.3260(7) 0.3870(5) 0.054 Uiso calc R 1 . H
H7C 0.0271(3) -0.1209(7) 0.3936(5) 0.054 Uiso calc R 1 . H
C9 0.2433(4) 0.2367(5) 0.1748(4) 0.0304(11) Uani d . 1 . C
H8A 0.3074(4) 0.2867(5) 0.1922(4) 0.046 Uiso calc R 1 . H
H8B 0.1915(4) 0.2999(5) 0.2119(4) 0.046 Uiso calc R 1 . H
H8C 0.2323(4) 0.2443(5) 0.0984(4) 0.046 Uiso calc R 1 . H
C7 0.4481(3) -0.1820(6) 0.4022(5) 0.0299(11) Uani d . 1 . C
H9A 0.4761(3) -0.0685(6) 0.4174(5) 0.045 Uiso calc R 1 . H
H9B 0.4987(3) -0.2559(6) 0.3711(5) 0.045 Uiso calc R 1 . H
H9C 0.4242(3) -0.2338(6) 0.4680(5) 0.045 Uiso calc R 1 . H

loop_
_atom_type_symbol
_atom_type_description
_atom_type_scat_dispersion_real
_atom_type_scat_dispersion_imag
_atom_type_scat_source
C C 0.0033 0.0016 'International Tables Vol C Tables 4.2.6.8 and 6.1.1.4'
H H 0.0000 0.0000 'International Tables Vol C Tables 4.2.6.8 and 6.1.1.4'
N N 0.0061 0.0033 'International Tables Vol C Tables 4.2.6.8 and 6.1.1.4'
O O 0.0106 0.0060 'International Tables Vol C Tables 4.2.6.8 and 6.1.1.4'
Cl Cl 0.1484 0.1585 'International Tables Vol C Tables 4.2.6.8 and 6.1.1.4'
V V 0.3005 0.5294 'International Tables Vol C Tables 4.2.6.8 and 6.1.1.4'

loop_
_geom_angle_atom_site_label_1
_geom_angle_atom_site_label_2
_geom_angle_atom_site_label_3
_geom_angle
_geom_angle_publ_flag
O1 V1 N2 91.63(15) y
O1 V1 N1 93.34(14) y
N2 V1 N1 80.02(13) y
O1 V1 N3 165.38(13) y
N2 V1 N3 76.49(14) y
N1 V1 N3 76.41(13) y
O1 V1 Cl1 102.02(11) y
N2 V1 Cl1 93.41(11) y
N1 V1 Cl1 163.50(11) y
N3 V1 Cl1 87.36(9) y
O1 V1 Cl2 100.19(11) y
N2 V1 Cl2 165.44(11) y
N1 V1 Cl2 90.76(10) y
N3 V1 Cl2 90.47(10) y
Cl1 V1 Cl2 92.40(4) y
C7 N1 C1 109.4(4) ?
C7 N1 C6 108.1(3) ?
C1 N1 C6 110.3(4) ?
C7 N1 V1 110.7(3) ?
C1 N1 V1 110.6(3) ?
C6 N1 V1 107.8(3) ?
C3 N2 C8 110.0(4) ?
C3 N2 C2 110.5(4) ?
C8 N2 C2 108.1(4) ?
C3 N2 V1 115.3(3) ?
C8 N2 V1 110.8(3) ?
C2 N2 V1 101.8(3) ?
C4 N3 C9 107.7(4) ?
C4 N3 C5 111.5(4) ?
C9 N3 C5 108.6(3) ?
C4 N3 V1 103.7(3) ?
C9 N3 V1 114.5(3) ?
C5 N3 V1 110.7(3) ?
N1 C1 C2 110.7(3) ?
N1 C1 H1A 109.5(2) ?
C2 C1 H1A 109.5(2) ?
N1 C1 H1B 109.5(2) ?
C2 C1 H1B 109.5(3) ?
H1A C1 H1B 108.1 ?
C1 C2 N2 110.3(4) ?
C1 C2 H2A 109.6(3) ?
N2 C2 H2A 109.6(3) ?
C1 C2 H2B 109.6(2) ?
N2 C2 H2B 109.6(2) ?
H2A C2 H2B 108.1 ?
N2 C3 C4 110.7(4) ?
N2 C3 H3A 109.5(2) ?
C4 C3 H3A 109.5(3) ?
N2 C3 H3B 109.5(2) ?
C4 C3 H3B 109.5(3) ?
H3A C3 H3B 108.1 ?
N3 C4 C3 111.0(4) ?
N3 C4 H4A 109.4(3) ?
C3 C4 H4A 109.4(3) ?
N3 C4 H4B 109.4(2) ?
C3 C4 H4B 109.4(3) ?
H4A C4 H4B 108.0 ?
N3 C5 C6 110.4(4) ?
N3 C5 H5A 109.6(2) ?
C6 C5 H5A 109.6(3) ?
N3 C5 H5B 109.6(2) ?
C6 C5 H5B 109.6(2) ?
H5A C5 H5B 108.1 ?
C5 C6 N1 111.0(4) ?
C5 C6 H6A 109.4(2) ?
N1 C6 H6A 109.4(2) ?
C5 C6 H6B 109.4(2) ?
N1 C6 H6B 109.4(2) ?
H6A C6 H6B 108.0 ?
N2 C8 H7A 109.5(3) ?
N2 C8 H7B 109.5(2) ?
H7A C8 H7B 109.5 ?
N2 C8 H7C 109.5(3) ?
H7A C8 H7C 109.5 ?
H7B C8 H7C 109.5 ?
N3 C9 H8A 109.5(2) ?
N3 C9 H8B 109.5(2) ?
H8A C9 H8B 109.5 ?
N3 C9 H8C 109.5(2) ?
H8A C9 H8C 109.5 ?
H8B C9 H8C 109.5 ?
N1 C7 H9A 109.5(2) ?
N1 C7 H9B 109.5(2) ?
H9A C7 H9B 109.5 ?
N1 C7 H9C 109.5(3) ?
H9A C7 H9C 109.5 ?
H9B C7 H9C 109.5 ?

loop_
_geom_bond_atom_site_label_1
_geom_bond_atom_site_label_2
_geom_bond_site_symmetry_2
_geom_bond_distance
_geom_bond_publ_flag
V1 O1 . 1.637(3) y
V1 N2 . 2.189(4) y
V1 N1 . 2.195(4) y
V1 N3 . 2.349(4) y
V1 Cl1 . 2.3569(12) y
V1 Cl2 . 2.3603(12) y
N1 C7 . 1.486(6) ?
N1 C1 . 1.491(5) ?
N1 C6 . 1.505(6) ?
N2 C3 . 1.491(6) ?
N2 C8 . 1.491(6) ?
N2 C2 . 1.520(6) ?
N3 C4 . 1.486(6) ?
N3 C9 . 1.493(5) ?
N3 C5 . 1.498(5) ?
C1 C2 . 1.507(7) ?
C1 H1A . 0.99 ?
C1 H1B . 0.99 ?
C2 H2A . 0.99 ?
C2 H2B . 0.99 ?
C3 C4 . 1.511(7) ?
C3 H3A . 0.99 ?
C3 H3B . 0.99 ?
C4 H4A . 0.99 ?
C4 H4B . 0.99 ?
C5 C6 . 1.505(7) ?
C5 H5A . 0.99 ?
C5 H5B . 0.99 ?
C6 H6A . 0.99 ?
C6 H6B . 0.99 ?
C8 H7A . 0.98 ?
C8 H7B . 0.98 ?
C8 H7C . 0.98 ?
C9 H8A . 0.98 ?
C9 H8B . 0.98 ?
C9 H8C . 0.98 ?
C7 H9A . 0.98 ?
C7 H9B . 0.98 ?
C7 H9C . 0.98 ?
